data_7111934
loop_
_publ_author_name
'Dinesh G. (Dan) Patel'
'Ian M. Walton'
'Jordan M. Cox'
'Cody J. Gleason'
'David R. Butzer'
'Jason B. Benedict'

_publ_section_title
;
 Photoresponsive porous materials: the design and synthesis of
 photochromic diarylethene-based linkers and a metal-organic framework
;
_journal_name_full Chem.Commun.
_journal_page_first 2653
_journal_paper_doi 10.1039/c3cc49666j
_journal_volume 50
_journal_year 2014
_chemical_formula_moiety 'C26 H18 O4 S2'
_chemical_formula_sum 'C26 H18 O4 S2'
_chemical_formula_weight 458.52
_space_group_crystal_system monoclinic
_space_group_IT_number 13
_space_group_name_Hall '-P 2yc'
_space_group_name_H-M_alt 'P 1 2/c 1'
_symmetry_space_group_name_Hall '-P 2yc'
_symmetry_space_group_name_H-M 'P 1 2/c 1'
_atom_sites_solution_hydrogens geom
_atom_sites_solution_primary direct
_audit_creation_date 2013-11-15
_audit_creation_method
;
Olex2 1.2
(compiled 2013.11.15 svn.r2834 for OlexSys, GUI svn.r4707)
;
_cell_angle_alpha 90
_cell_angle_beta 96.2569(14)
_cell_angle_gamma 90
_cell_formula_units_Z 2
_cell_length_a 7.3757(3)
_cell_length_b 11.0027(5)
_cell_length_c 17.9502(8)
_cell_measurement_reflns_used 9945
_cell_measurement_temperature 90
_cell_measurement_theta_max 28.682
_cell_measurement_theta_min 2.175
_cell_volume 1448.03(11)
_computing_molecular_graphics 'Olex2 (Dolomanov et al., 2009)'
_computing_publication_material 'Olex2 (Dolomanov et al., 2009)'
_computing_structure_refinement 'XL (Sheldrick, 2008)'
_computing_structure_solution 'ShelXS (Sheldrick, 2008)'
_diffrn_ambient_temperature 90
_diffrn_detector 'Bruker APEX2 area detector'
_diffrn_detector_area_resol_mean 7.9
_diffrn_detector_type 'CCD area detector'
_diffrn_measured_fraction_theta_full 1.000
_diffrn_measured_fraction_theta_max 1.000
_diffrn_measurement_device 'three-circle diffractometer'
_diffrn_measurement_device_type 'Bruker SMART APEX2 area detector'
_diffrn_measurement_method '\w and \f scans'
_diffrn_radiation_monochromator 'mirror optics'
_diffrn_radiation_probe x-ray
_diffrn_radiation_type MoK\a
_diffrn_radiation_wavelength 0.71073
_diffrn_reflns_av_R_equivalents 0.0390
_diffrn_reflns_av_unetI/netI 0.0241
_diffrn_reflns_Laue_measured_fraction_full 1.000
_diffrn_reflns_Laue_measured_fraction_max 1.000
_diffrn_reflns_limit_h_max 9
_diffrn_reflns_limit_h_min -9
_diffrn_reflns_limit_k_max 14
_diffrn_reflns_limit_k_min -14
_diffrn_reflns_limit_l_max 24
_diffrn_reflns_limit_l_min -24
_diffrn_reflns_number 31209
_diffrn_reflns_point_group_measured_fraction_full 1.000
_diffrn_reflns_point_group_measured_fraction_max 1.000
_diffrn_reflns_theta_full 26.000
_diffrn_reflns_theta_max 28.723
_diffrn_reflns_theta_min 1.851
_diffrn_source 'microfocus rotating anode'
_diffrn_source_type 'Incoatec I\ms'
_exptl_absorpt_coefficient_mu 0.208
_exptl_absorpt_correction_T_max 0.7458
_exptl_absorpt_correction_T_min 0.7119
_exptl_absorpt_correction_type multi-scan
_exptl_absorpt_process_details
'SADABS-2012/1 (Bruker,2012) was used for absorption correction. wR2(int) was 0.0649 before and 0.0446 after correction. The Ratio of minimum to maximum transmission is 0.9545. The \l/2 correction factor is 0.0015.'
_exptl_crystal_colour 'clear colourless'
_exptl_crystal_colour_lustre clear
_exptl_crystal_colour_primary colourless
_exptl_crystal_density_diffrn 1.052
_exptl_crystal_F_000 476
_exptl_crystal_preparation 'Grown by slow evaporation of ethyl acetate'
_exptl_crystal_recrystallization_method 'grown by slow evaporation of ethyl acetate'
_exptl_crystal_size_max 0.2
_exptl_crystal_size_mid 0.1
_exptl_crystal_size_min 0.025
_refine_diff_density_max 0.831
_refine_diff_density_min -0.209
_refine_diff_density_rms 0.067
_refine_ls_extinction_method none
_refine_ls_goodness_of_fit_ref 1.083
_refine_ls_hydrogen_treatment riding
_refine_ls_matrix_type full
_refine_ls_number_parameters 147
_refine_ls_number_reflns 3746
_refine_ls_number_restraints 0
_refine_ls_restrained_S_all 1.083
_refine_ls_R_factor_all 0.0530
_refine_ls_R_factor_gt 0.0423
_refine_ls_shift/su_max 0.001
_refine_ls_shift/su_mean 0.000
_refine_ls_structure_factor_coef Fsqd
_refine_ls_weighting_details 'w=1/[\s^2^(Fo^2^)+(0.0634P)^2^+0.6911P] where P=(Fo^2^+2Fc^2^)/3'
_refine_ls_weighting_scheme calc
_refine_ls_wR_factor_gt 0.1136
_refine_ls_wR_factor_ref 0.1189
_reflns_Friedel_coverage 0.000
_reflns_number_gt 3137
_reflns_number_total 3746
_reflns_threshold_expression 'I > 2\s(I)'
_cod_data_source_file c3cc49666j.txt
_cod_data_source_block 7b
_cod_database_code 7111934
_shelxl_version_number 2013-3
_shelx_space_group_comment
;
The symmetry employed for this shelxl refinement is uniquely defined
by the following loop, which should always be used as a source of
symmetry information in preference to the above space-group names.
They are only intended as comments.
;
_olex2_refinement_description
;
1. Fixed Uiso
 At 1.2 times of:
  All C(H) groups
 At 1.5 times of:
  All C(H,H,H) groups, All O(H) groups
2.a Aromatic/amide H refined with riding coordinates:
 C9(H9), C5(H5), C4(H4), C2(H2A), C3(H3)
2.b Idealised Me refined as rotating group:
 C13(H13A,H13B,H13C)
2.c Idealised tetrahedral OH refined as rotating group:
 O2(H2)
;

loop_
_space_group_symop_operation_xyz
'x, y, z'
'-x, y, -z+1/2'
'-x, -y, -z'
'x, -y, z-1/2'

loop_
_atom_site_label
_atom_site_type_symbol
_atom_site_fract_x
_atom_site_fract_y
_atom_site_fract_z
_atom_site_U_iso_or_equiv
_atom_site_adp_type
_atom_site_occupancy
_atom_site_site_symmetry_order
_atom_site_calc_flag
_atom_site_refinement_flags_posn
S1 S 0.46684(5) 0.87676(3) 0.38836(2) 0.01388(11) Uani 1 1 d .
O1 O 0.78302(16) 0.99105(11) 0.47810(7) 0.0241(3) Uani 1 1 d .
O2 O 0.98960(16) 0.84983(12) 0.45413(8) 0.0300(3) Uani 1 1 d .
H2 H 1.0628 0.8988 0.4773 0.045 Uiso 1 1 calc GR
C7 C 0.51792(19) 0.55361(12) 0.28840(7) 0.0111(3) Uani 1 1 d .
C6 C 0.53311(19) 0.43994(12) 0.32949(8) 0.0126(3) Uani 1 1 d .
C8 C 0.53690(19) 0.67002(12) 0.33107(7) 0.0114(3) Uani 1 1 d .
C9 C 0.7027(2) 0.71034(13) 0.37133(8) 0.0144(3) Uani 1 1 d .
H9 H 0.8131 0.6653 0.3747 0.017 Uiso 1 1 calc R
C1 C 0.5141(2) 0.32804(13) 0.29074(8) 0.0140(3) Uani 1 1 d .
C5 C 0.5618(2) 0.43893(13) 0.40896(8) 0.0169(3) Uani 1 1 d .
H5 H 0.5764 0.5136 0.4355 0.020 Uiso 1 1 calc R
C12 C 0.39675(19) 0.75110(13) 0.33604(8) 0.0127(3) Uani 1 1 d .
C13 C 0.2019(2) 0.74147(15) 0.30348(9) 0.0199(3) Uani 1 1 d .
H13A H 0.1222 0.7619 0.3419 0.030 Uiso 1 1 calc GR
H13B H 0.1765 0.6582 0.2859 0.030 Uiso 1 1 calc GR
H13C H 0.1792 0.7979 0.2613 0.030 Uiso 1 1 calc GR
C4 C 0.5689(2) 0.33125(14) 0.44820(9) 0.0208(3) Uani 1 1 d .
H4 H 0.5897 0.3321 0.5014 0.025 Uiso 1 1 calc R
C10 C 0.6861(2) 0.82119(13) 0.40477(8) 0.0153(3) Uani 1 1 d .
C2 C 0.5192(2) 0.21934(14) 0.33283(8) 0.0197(3) Uani 1 1 d .
H2A H 0.5042 0.1437 0.3073 0.024 Uiso 1 1 calc R
C11 C 0.8244(2) 0.89485(14) 0.44922(9) 0.0192(3) Uani 1 1 d .
C3 C 0.5455(3) 0.22054(14) 0.41002(9) 0.0233(4) Uani 1 1 d .
H3 H 0.5478 0.1464 0.4372 0.028 Uiso 1 1 calc R

loop_
_atom_site_aniso_label
_atom_site_aniso_U_11
_atom_site_aniso_U_22
_atom_site_aniso_U_33
_atom_site_aniso_U_23
_atom_site_aniso_U_13
_atom_site_aniso_U_12
S1 0.01671(19) 0.01077(17) 0.01371(18) -0.00264(12) -0.00038(13) 0.00107(13)
O1 0.0193(6) 0.0221(6) 0.0298(6) -0.0127(5) -0.0031(5) 0.0015(4)
O2 0.0177(6) 0.0287(7) 0.0415(8) -0.0222(6) -0.0057(5) 0.0011(5)
C7 0.0115(6) 0.0096(6) 0.0118(7) 0.0002(5) -0.0008(5) 0.0000(5)
C6 0.0147(7) 0.0107(6) 0.0120(6) 0.0006(5) -0.0004(5) 0.0013(5)
C8 0.0152(7) 0.0107(6) 0.0079(6) 0.0005(5) -0.0011(5) -0.0006(5)
C9 0.0144(7) 0.0151(7) 0.0133(6) -0.0027(5) -0.0012(5) 0.0003(5)
C1 0.0175(7) 0.0109(6) 0.0133(7) 0.0005(5) 0.0005(5) 0.0015(5)
C5 0.0250(8) 0.0134(7) 0.0120(7) -0.0003(5) -0.0001(6) 0.0020(6)
C12 0.0150(7) 0.0119(6) 0.0108(6) 0.0000(5) 0.0001(5) -0.0005(5)
C13 0.0135(7) 0.0217(8) 0.0233(8) -0.0072(6) -0.0025(6) 0.0018(6)
C4 0.0336(9) 0.0169(7) 0.0115(7) 0.0031(6) 0.0005(6) 0.0041(6)
C10 0.0150(7) 0.0158(7) 0.0147(7) -0.0035(5) -0.0008(5) -0.0003(5)
C2 0.0328(9) 0.0110(7) 0.0149(7) 0.0007(5) 0.0012(6) 0.0017(6)
C11 0.0184(7) 0.0186(7) 0.0202(7) -0.0080(6) 0.0006(6) -0.0010(6)
C3 0.0384(10) 0.0142(7) 0.0171(7) 0.0044(6) 0.0024(7) 0.0047(7)

loop_
_atom_type_symbol
_atom_type_description
_atom_type_scat_dispersion_real
_atom_type_scat_dispersion_imag
_atom_type_scat_source
C C 0.0033 0.0016 'International Tables Vol C Tables 4.2.6.8 and 6.1.1.4'
H H 0.0000 0.0000 'International Tables Vol C Tables 4.2.6.8 and 6.1.1.4'
O O 0.0106 0.0060 'International Tables Vol C Tables 4.2.6.8 and 6.1.1.4'
S S 0.1246 0.1234 'International Tables Vol C Tables 4.2.6.8 and 6.1.1.4'

loop_
_geom_angle_atom_site_label_1
_geom_angle_atom_site_label_2
_geom_angle_atom_site_label_3
_geom_angle
_geom_angle_site_symmetry_1
_geom_angle_site_symmetry_3
C12 S1 C10 91.65(7) . .
C7 C7 C6 120.38(8) 2_655 .
C7 C7 C8 120.80(7) 2_655 .
C6 C7 C8 118.80(12) . .
C1 C6 C7 120.20(12) . .
C1 C6 C5 118.92(13) . .
C5 C6 C7 120.86(13) . .
C9 C8 C7 123.81(13) . .
C12 C8 C7 124.14(13) . .
C12 C8 C9 112.05(12) . .
C10 C9 C8 112.78(13) . .
C6 C1 C1 119.36(8) . 2_655
C2 C1 C6 118.61(13) . .
C2 C1 C1 122.01(8) . 2_655
C4 C5 C6 120.95(14) . .
C8 C12 S1 111.94(11) . .
C8 C12 C13 128.74(13) . .
C13 C12 S1 119.31(11) . .
C5 C4 C3 120.20(14) . .
C9 C10 S1 111.57(11) . .
C9 C10 C11 129.71(14) . .
C11 C10 S1 118.72(11) . .
C3 C2 C1 121.47(14) . .
O1 C11 O2 124.64(14) . .
O1 C11 C10 120.88(14) . .
O2 C11 C10 114.47(13) . .
C2 C3 C4 119.82(14) . .

loop_
_geom_bond_atom_site_label_1
_geom_bond_atom_site_label_2
_geom_bond_distance
_geom_bond_site_symmetry_2
S1 C12 1.7190(14) .
S1 C10 1.7238(15) .
O1 C11 1.2317(19) .
O2 C11 1.309(2) .
C7 C7 1.375(3) 2_655
C7 C6 1.4501(18) .
C7 C8 1.4911(19) .
C6 C1 1.4135(19) .
C6 C5 1.419(2) .
C8 C9 1.4218(19) .
C8 C12 1.376(2) .
C9 C10 1.371(2) .
C1 C1 1.455(3) 2_655
C1 C2 1.413(2) .
C5 C4 1.376(2) .
C12 C13 1.495(2) .
C4 C3 1.399(2) .
C10 C11 1.469(2) .
C2 C3 1.378(2) .

loop_
_geom_torsion_atom_site_label_1
_geom_torsion_atom_site_label_2
_geom_torsion_atom_site_label_3
_geom_torsion_atom_site_label_4
_geom_torsion
_geom_torsion_site_symmetry_1
_geom_torsion_site_symmetry_4
S1 C10 C11 O1 4.3(2) . .
S1 C10 C11 O2 -175.16(12) . .
C7 C7 C6 C1 1.0(2) 2_655 .
C7 C7 C6 C5 -177.11(17) 2_655 .
C7 C7 C8 C9 -113.56(19) 2_655 .
C7 C7 C8 C12 66.3(2) 2_655 .
C7 C6 C1 C1 2.2(2) . 2_655
C7 C6 C1 C2 -176.39(14) . .
C7 C6 C5 C4 177.34(14) . .
C7 C8 C9 C10 178.86(13) . .
C7 C8 C12 S1 -179.04(10) . .
C7 C8 C12 C13 1.6(2) . .
C6 C7 C8 C9 68.07(18) . .
C6 C7 C8 C12 -112.10(16) . .
C6 C1 C2 C3 -1.2(2) . .
C6 C5 C4 C3 -0.8(3) . .
C8 C7 C6 C1 179.42(13) . .
C8 C7 C6 C5 1.3(2) . .
C8 C9 C10 S1 0.71(17) . .
C8 C9 C10 C11 -178.29(15) . .
C9 C8 C12 S1 0.81(16) . .
C9 C8 C12 C13 -178.52(14) . .
C9 C10 C11 O1 -176.75(16) . .
C9 C10 C11 O2 3.8(3) . .
C1 C6 C5 C4 -0.8(2) . .
C1 C1 C2 C3 -179.81(18) 2_655 .
C1 C2 C3 C4 -0.4(3) . .
C5 C6 C1 C1 -179.58(17) . 2_655
C5 C6 C1 C2 1.8(2) . .
C5 C4 C3 C2 1.4(3) . .
C12 S1 C10 C9 -0.21(12) . .
C12 S1 C10 C11 178.91(13) . .
C12 C8 C9 C10 -0.98(18) . .
C10 S1 C12 C8 -0.35(11) . .
C10 S1 C12 C13 179.05(12) . .

loop_
_smtbx_masks_void_nr
_smtbx_masks_void_average_x
_smtbx_masks_void_average_y
_smtbx_masks_void_average_z
_smtbx_masks_void_volume
_smtbx_masks_void_count_electrons
1 0.000 0.500 -0.153 180.4 107.0
